data_2016132
loop_
_publ_author_name
'Rybarczyk-Pirek, Agnieszka J.'
'Ma\/lecka, Magdalena'
'Glinka, \/Lukasz'
'Ochocki, Justyn'

_publ_section_title
;<i>trans</i>-Bis(3-aminoflavone-\k^2^<i>N</i>,<i>O</i>)bis(perchlorato-\k<i>O</i>)copper(II),
 a new potential antitumour agent
;
_journal_coeditor_code BM3030
_journal_issue 9
_journal_name_full 'Acta Crystallographica Section C'
_journal_page_first m410
_journal_page_last m412
_journal_paper_doi 10.1107/S010827010703747X
_journal_volume 63
_journal_year 2007
_chemical_formula_iupac '[Cu (Cl O4)2 (C15 H11 N O2)2]'
_chemical_formula_moiety 'C30 H22 Cl2 Cu N2 O12'
_chemical_formula_sum 'C30 H22 Cl2 Cu N2 O12'
_chemical_formula_weight 736.95
_chemical_name_common
;
trans-Bis(3-aminoflavone-\k^2^<i>N</i>,<i>O</i>)bis(perchlorato-\k<i>O</i>)
copper(II)
;
_chemical_name_systematic
;
trans-bis(3-amino-2-phenyl-4H-1-benzopyran-4-one-
\k^2^N,O^4^)bis(perchlorato-\kO)copper(II)
;
_space_group_IT_number 2
_symmetry_cell_setting triclinic
_symmetry_space_group_name_Hall '-P 1'
_symmetry_space_group_name_H-M 'P -1'
_atom_sites_solution_hydrogens difmap
_atom_sites_solution_primary direct
_atom_sites_solution_secondary difmap
_audit_creation_method SHELXL97
_cell_angle_alpha 103.142(10)
_cell_angle_beta 101.398(9)
_cell_angle_gamma 98.332(9)
_cell_formula_units_Z 1
_cell_length_a 5.4957(6)
_cell_length_b 11.6909(14)
_cell_length_c 11.7435(14)
_cell_measurement_reflns_used 6559
_cell_measurement_temperature 193(2)
_cell_measurement_theta_max 25.04
_cell_measurement_theta_min 0.99
_cell_volume 705.88(15)
_computing_cell_refinement X-AREA
_computing_data_collection 'X-AREA (Stoe & Cie, 2000)'
_computing_data_reduction X-AREA
_computing_molecular_graphics 'PLATON (Spek, 2003)'
_computing_publication_material 'SHELXL97 and WinGX (Farrugia, 1999)'
_computing_structure_refinement 'SHELXL97 (Sheldrick, 1997)'
_computing_structure_solution 'SHELXS97 (Sheldrick, 1997)'
_diffrn_ambient_temperature 193(2)
_diffrn_detector_area_resol_mean 150
_diffrn_measured_fraction_theta_full 0.999
_diffrn_measured_fraction_theta_max 0.999
_diffrn_measurement_device_type 'Stoe IPDSII image-plate'
_diffrn_measurement_method \j
_diffrn_radiation_monochromator graphite
_diffrn_radiation_source 'sealed tube'
_diffrn_radiation_type MoK\a
_diffrn_radiation_wavelength 0.71073
_diffrn_reflns_av_R_equivalents 0.048
_diffrn_reflns_av_sigmaI/netI 0.056
_diffrn_reflns_limit_h_max 6
_diffrn_reflns_limit_h_min -6
_diffrn_reflns_limit_k_max 13
_diffrn_reflns_limit_k_min -13
_diffrn_reflns_limit_l_max 13
_diffrn_reflns_limit_l_min -13
_diffrn_reflns_number 6559
_diffrn_reflns_theta_full 25.04
_diffrn_reflns_theta_max 25.04
_diffrn_reflns_theta_min 1.83
_diffrn_standards_number 0
_exptl_absorpt_coefficient_mu 1.038
_exptl_absorpt_correction_T_max 0.940
_exptl_absorpt_correction_T_min 0.781
_exptl_absorpt_correction_type gaussian
_exptl_absorpt_process_details '(WinGX; Farrugia, 1999)'
_exptl_crystal_colour 'light blue'
_exptl_crystal_density_diffrn 1.734
_exptl_crystal_density_method 'not measured'
_exptl_crystal_description needle
_exptl_crystal_F_000 375
_exptl_crystal_size_max 0.25
_exptl_crystal_size_mid 0.08
_exptl_crystal_size_min 0.06
_refine_diff_density_max 0.40
_refine_diff_density_min -0.37
_refine_ls_extinction_method none
_refine_ls_goodness_of_fit_ref 0.96
_refine_ls_hydrogen_treatment mixed
_refine_ls_matrix_type full
_refine_ls_number_parameters 222
_refine_ls_number_reflns 2503
_refine_ls_number_restraints 0
_refine_ls_restrained_S_all 0.96
_refine_ls_R_factor_all 0.0576
_refine_ls_R_factor_gt 0.0370
_refine_ls_shift/su_max 0.001
_refine_ls_shift/su_mean 0.000
_refine_ls_structure_factor_coef Fsqd
_refine_ls_weighting_details 'calc w = 1/[\s^2^(Fo^2^)+(0.0465P)^2^] where P=(Fo^2^+2Fc^2^)/3'
_refine_ls_weighting_scheme calc
_refine_ls_wR_factor_gt 0.0795
_refine_ls_wR_factor_ref 0.0842
_reflns_number_gt 1851
_reflns_number_total 2503
_reflns_threshold_expression I>2\s(I)
_cod_data_source_file bm3030.cif
_cod_data_source_block I
_cod_depositor_comments
;
The following automatic conversions were performed:
'_exptl_absorpt_correction_type' value 'Gaussian' changed to 'gaussian'
according to '/home/saulius/struct/CIF-dictionaries/cif_core.dic'
dictionary named 'cif_core.dic' version 2.4.1 from 2010-06-29.

Automatic conversion script
Id: cif_fix_enum 1527 2010-12-29 10:47:43Z saulius 

The following automatic conversions were performed:

'_exptl_absorpt_correction_type' value 'Gaussian' changed to
'gaussian' according to
/home/saulius/struct/CIF-dictionaries/cif_core.dic dictionary named
'cif_core.dic' version 2.4.1 from 2010-06-29.

Automatic conversion script
Id: cif_fix_values 1715 2011-07-08 13:25:40Z adriana 
;
_cod_database_code 2016132
_cod_database_fobs_code 2016132

loop_
_symmetry_equiv_pos_as_xyz
'x, y, z'
'-x, -y, -z'

loop_
_atom_site_aniso_label
_atom_site_aniso_U_11
_atom_site_aniso_U_22
_atom_site_aniso_U_33
_atom_site_aniso_U_12
_atom_site_aniso_U_13
_atom_site_aniso_U_23
Cu1 0.0335(4) 0.0359(3) 0.0199(3) -0.0034(3) 0.0092(2) 0.0019(2)
O1 0.0345(13) 0.0369(12) 0.0190(9) 0.0015(10) 0.0061(8) 0.0050(8)
O4 0.0349(13) 0.0373(12) 0.0233(10) -0.0049(10) 0.0089(9) 0.0028(9)
N3 0.0327(18) 0.0389(16) 0.0223(12) 0.0029(14) 0.0117(12) 0.0045(11)
C2 0.0276(17) 0.0337(16) 0.0229(13) 0.0066(13) 0.0071(12) 0.0085(12)
C3 0.0315(17) 0.0312(16) 0.0207(13) 0.0059(13) 0.0078(12) 0.0070(12)
C4 0.0295(17) 0.0303(16) 0.0232(14) 0.0044(13) 0.0090(12) 0.0070(12)
C5 0.0363(19) 0.0347(17) 0.0253(14) 0.0040(14) 0.0094(13) 0.0088(13)
C6 0.042(2) 0.0423(19) 0.0304(15) 0.0087(16) 0.0164(14) 0.0132(14)
C7 0.047(2) 0.048(2) 0.0234(14) 0.0145(17) 0.0115(14) 0.0131(14)
C8 0.041(2) 0.0401(18) 0.0216(14) 0.0070(15) 0.0067(13) 0.0045(13)
C9 0.0287(17) 0.0348(16) 0.0243(14) 0.0066(14) 0.0096(12) 0.0098(12)
C10 0.0305(18) 0.0323(16) 0.0223(14) 0.0073(14) 0.0083(12) 0.0072(12)
C11 0.0305(18) 0.0261(15) 0.0289(15) 0.0020(13) 0.0098(13) 0.0040(12)
C12 0.0330(18) 0.0322(16) 0.0257(14) 0.0054(14) 0.0053(13) 0.0038(12)
C13 0.0270(18) 0.0375(18) 0.0421(18) 0.0036(15) 0.0051(14) 0.0078(14)
C14 0.040(2) 0.0348(18) 0.0442(18) 0.0003(15) 0.0151(15) 0.0077(15)
C15 0.055(2) 0.0398(19) 0.0351(17) -0.0025(17) 0.0114(15) 0.0141(15)
C16 0.041(2) 0.0367(18) 0.0274(15) -0.0012(15) 0.0044(13) 0.0081(13)
Cl1 0.0342(5) 0.0480(5) 0.0302(4) 0.0053(4) 0.0110(3) 0.0137(3)
O11 0.0397(14) 0.0584(15) 0.0438(13) 0.0118(12) 0.0206(10) 0.0269(11)
O12 0.0569(18) 0.0786(19) 0.0313(12) 0.0101(15) 0.0178(11) 0.0023(12)
O13 0.0462(16) 0.0654(17) 0.0473(14) 0.0267(13) 0.0111(11) 0.0195(12)
O14 0.0349(15) 0.0547(15) 0.0617(16) -0.0040(12) 0.0052(11) 0.0279(13)

loop_
_atom_site_type_symbol
_atom_site_label
_atom_site_fract_x
_atom_site_fract_y
_atom_site_fract_z
_atom_site_U_iso_or_equiv
_atom_site_thermal_displace_type
_atom_site_calc_flag
_atom_site_refinement_flags
_atom_site_occupancy
Cu Cu1 0.00000 0.50000 0.50000 0.0314(2) Uani . . 1.000
O O1 0.4445(4) 0.79648(18) 0.90107(16) 0.0312(7) Uani . . 1.000
O O4 -0.0829(4) 0.53021(19) 0.65687(17) 0.0337(7) Uani . . 1.000
N N3 0.2586(6) 0.6506(3) 0.5720(2) 0.0316(9) Uani . . 1.000
C C2 0.4412(6) 0.7761(3) 0.7822(2) 0.0277(9) Uani . . 1.000
C C3 0.2668(6) 0.6867(3) 0.6992(2) 0.0276(9) Uani . . 1.000
C C4 0.0725(6) 0.6154(3) 0.7336(2) 0.0275(9) Uani . . 1.000
C C5 -0.1327(6) 0.5935(3) 0.9010(3) 0.0320(10) Uani . . 1.000
C C6 -0.1272(7) 0.6272(3) 1.0209(3) 0.0365(10) Uani . . 1.000
C C7 0.0757(7) 0.7109(3) 1.1019(3) 0.0379(11) Uani . . 1.000
C C8 0.2704(7) 0.7651(3) 1.0616(3) 0.0351(10) Uani . . 1.000
C C9 0.2581(6) 0.7335(3) 0.9387(2) 0.0284(9) Uani . . 1.000
C C10 0.0638(6) 0.6471(3) 0.8581(2) 0.0280(9) Uani . . 1.000
C C11 0.6457(6) 0.8594(3) 0.7620(2) 0.0290(9) Uani . . 1.000
C C12 0.8736(6) 0.9008(3) 0.8496(3) 0.0313(9) Uani . . 1.000
C C13 1.0693(6) 0.9773(3) 0.8310(3) 0.0367(10) Uani . . 1.000
C C14 1.0397(7) 1.0158(3) 0.7272(3) 0.0402(11) Uani . . 1.000
C C15 0.8121(7) 0.9781(3) 0.6421(3) 0.0438(11) Uani . . 1.000
C C16 0.6158(7) 0.9009(3) 0.6588(3) 0.0366(10) Uani . . 1.000
H H5 -0.26850 0.53420 0.84700 0.0380 Uiso calc R 1.000
H H6 -0.26320 0.59320 1.04950 0.0440 Uiso calc R 1.000
H H7 0.08010 0.73090 1.18550 0.0460 Uiso calc R 1.000
H H8 0.40880 0.82220 1.11630 0.0420 Uiso calc R 1.000
H H12 0.89400 0.87640 0.92220 0.0380 Uiso calc R 1.000
H H13 1.22540 1.00360 0.89000 0.0440 Uiso calc R 1.000
H H14 1.17530 1.06790 0.71440 0.0480 Uiso calc R 1.000
H H15 0.79040 1.00560 0.57130 0.0520 Uiso calc R 1.000
H H16 0.45960 0.87600 0.59980 0.0440 Uiso calc R 1.000
H H31 0.393(8) 0.641(3) 0.562(3) 0.039(11) Uiso . . 1.000
H H32 0.191(7) 0.701(3) 0.538(3) 0.047(11) Uiso . . 1.000
Cl Cl1 -0.29939(15) 0.69441(7) 0.37206(6) 0.0367(3) Uani . . 1.000
O O11 -0.3180(4) 0.6212(2) 0.4563(2) 0.0433(8) Uani . . 1.000
O O12 -0.3383(5) 0.6173(3) 0.2543(2) 0.0570(10) Uani . . 1.000
O O13 -0.4860(5) 0.7670(2) 0.3754(2) 0.0506(9) Uani . . 1.000
O O14 -0.0480(5) 0.7669(2) 0.4078(2) 0.0506(9) Uani . . 1.000

loop_
_atom_type_symbol
_atom_type_description
_atom_type_scat_dispersion_real
_atom_type_scat_dispersion_imag
_atom_type_scat_source
C C 0.0033 0.0016 'International Tables Vol C Tables 4.2.6.8 and 6.1.1.4'
H H 0.0000 0.0000 'International Tables Vol C Tables 4.2.6.8 and 6.1.1.4'
N N 0.0061 0.0033 'International Tables Vol C Tables 4.2.6.8 and 6.1.1.4'
O O 0.0106 0.0060 'International Tables Vol C Tables 4.2.6.8 and 6.1.1.4'
Cl Cl 0.1484 0.1585 'International Tables Vol C Tables 4.2.6.8 and 6.1.1.4'
Cu Cu 0.3201 1.2651 'International Tables Vol C Tables 4.2.6.8 and 6.1.1.4'

loop_
_geom_angle_atom_site_label_1
_geom_angle_atom_site_label_2
_geom_angle_atom_site_label_3
_geom_angle
_geom_angle_publ_flag
O4 Cu1 N3 85.20(10) yes
O4 Cu1 O11 83.20(10) yes
O11 Cu1 N3 88.80(10) yes
C4 O4 Cu1 112.18(18) ?
C2 O1 C9 120.6(2) ?
C3 C2 O1 120.6(3) ?
C3 C2 C11 128.0(3) ?
O1 C2 C11 111.3(2) ?
C9 C10 C5 118.9(3) ?
C9 C10 C4 118.3(3) ?
C5 C10 C4 122.8(3) ?
O4 C4 C3 120.7(2) ?
O4 C4 C10 122.2(3) ?
C3 C4 C10 117.1(3) ?
C2 C3 C4 121.1(2) ?
C2 C3 N3 125.3(3) ?
C4 C3 N3 113.5(2) ?
C16 C11 C12 118.9(3) ?
C16 C11 C2 121.7(3) ?
C12 C11 C2 119.4(3) ?
C3 N3 Cu1 107.50(19) ?
C3 N3 H32 108(3) ?
Cu1 N3 H32 102(2) ?
C3 N3 H31 111(3) ?
Cu1 N3 H31 111(3) ?
H32 N3 H31 116(4) ?
C6 C5 C10 119.6(3) ?
C6 C5 H5 120.2 ?
C10 C5 H5 120.2 ?
C5 C6 C7 120.8(3) ?
C5 C6 H6 119.6 ?
C7 C6 H6 119.6 ?
C16 C15 C14 120.6(3) ?
C16 C15 H15 119.7 ?
C14 C15 H15 119.7 ?
C15 C16 C11 120.2(3) ?
C15 C16 H16 119.9 ?
C11 C16 H16 119.9 ?
C13 C12 C11 120.1(3) ?
C13 C12 H12 119.9 ?
C11 C12 H12 119.9 ?
C12 C13 C14 120.5(3) ?
C12 C13 H13 119.8 ?
C14 C13 H13 119.8 ?
O1 C9 C10 121.7(2) ?
O1 C9 C8 116.4(3) ?
C10 C9 C8 121.9(3) ?
C15 C14 C13 119.6(3) ?
C15 C14 H14 120.2 ?
C13 C14 H14 120.2 ?
C7 C8 C9 118.2(3) ?
C7 C8 H8 120.9 ?
C9 C8 H8 120.9 ?
C8 C7 C6 120.5(3) ?
C8 C7 H7 119.7 ?
C6 C7 H7 119.7 ?
O11 Cl1 O12 108.72(16) ?
O11 Cl1 O13 109.16(14) ?
O11 Cl1 O14 107.70(14) ?
O12 Cl1 O13 110.53(16) ?
O12 Cl1 O14 109.51(16) ?
O13 Cl1 O14 111.15(16) ?

loop_
_geom_bond_atom_site_label_1
_geom_bond_atom_site_label_2
_geom_bond_distance
_geom_bond_publ_flag
Cu1 N3 1.989(3) yes
Cu1 O4 1.952(2) yes
Cu1 O11 2.453(2) yes
Cl1 O11 1.456(2) yes
Cl1 O12 1.426(3) yes
Cl1 O13 1.424(3) yes
Cl1 O14 1.440(2) yes
O4 C4 1.255(4) ?
O1 C2 1.358(3) ?
O1 C9 1.377(4) ?
C2 C3 1.355(4) ?
C2 C11 1.470(4) ?
C10 C9 1.382(4) ?
C10 C5 1.405(4) ?
C10 C4 1.437(4) ?
C4 C3 1.436(4) ?
C3 N3 1.448(3) ?
C11 C16 1.394(4) ?
C11 C12 1.397(4) ?
N3 H32 0.88(4) ?
N3 H31 0.79(4) ?
C5 C6 1.366(4) ?
C5 H5 0.9500 ?
C6 C7 1.396(5) ?
C6 H6 0.9500 ?
C15 C16 1.378(5) ?
C15 C14 1.380(5) ?
C15 H15 0.9500 ?
C16 H16 0.9500 ?
C12 C13 1.381(4) ?
C12 H12 0.9500 ?
C13 C14 1.381(4) ?
C13 H13 0.9500 ?
C9 C8 1.391(4) ?
C14 H14 0.9500 ?
C8 C7 1.382(5) ?
C8 H8 0.9500 ?
C7 H7 0.9500 ?

loop_
_geom_hbond_atom_site_label_D
_geom_hbond_atom_site_label_H
_geom_hbond_atom_site_label_A
_geom_hbond_site_symmetry_A
_geom_hbond_distance_DH
_geom_hbond_distance_HA
_geom_hbond_distance_DA
_geom_hbond_angle_DHA
_geom_hbond_publ_flag
N3 H31 O11 1_655 0.79(4) 2.21(4) 2.941(4) 155(3) yes
N3 H32 O14 . 0.87(4) 2.17(4) 2.996(4) 160(3) yes
